data_7719000
loop_
_publ_author_name
'Wu, Xiao-Jun'
'Guo, Hong-Yao'
'Lin, Wei-Quan'
'Meng, Yan'
'Leng, Ji-Dong'

_publ_section_title
;
 Six-coordinate lanthanide complexes based on bidentate phosphine oxide
 ligands: synthesis, structure and magnetic properties
;
_journal_issue 19
_journal_name_full 'Dalton Transactions'
_journal_page_first 7819
_journal_page_last 7827
_journal_paper_doi 10.1039/D5DT00422E
_journal_volume 54
_journal_year 2025
_chemical_formula_moiety 'C50 H44 Cl2 Dy O4 P4, Cl, 1[C4H8O]'
_chemical_formula_sum 'C54 H52 Cl3 Dy O5 P4'
_chemical_formula_weight 1173.68
_space_group_crystal_system orthorhombic
_space_group_IT_number 61
_space_group_name_Hall '-P 2ac 2ab'
_space_group_name_H-M_alt 'P b c a'
_atom_sites_solution_hydrogens geom
_atom_sites_solution_primary dual
_audit_creation_date 2025-04-03
_audit_creation_method
;
Olex2 1.5
(compiled 2025.03.04 svn.red2d20d0 for OlexSys, GUI svn.r7188)
;
_audit_update_record
;
2025-04-03 deposited with the CCDC.	2025-04-16 downloaded from the CCDC.
;
_cell_angle_alpha 90
_cell_angle_beta 90
_cell_angle_gamma 90
_cell_formula_units_Z 8
_cell_length_a 21.1870(7)
_cell_length_b 21.6062(8)
_cell_length_c 22.3289(7)
_cell_measurement_reflns_used 19366
_cell_measurement_temperature 99.99(10)
_cell_measurement_theta_max 31.0890
_cell_measurement_theta_min 2.3000
_cell_volume 10221.5(6)
_computing_cell_refinement 'CrysAlisPro 1.171.42.90a (Rigaku OD, 2023)'
_computing_data_collection 'CrysAlisPro 1.171.42.90a (Rigaku OD, 2023)'
_computing_data_reduction 'CrysAlisPro 1.171.42.90a (Rigaku OD, 2023)'
_computing_molecular_graphics 'Olex2 1.5 (Dolomanov et al., 2009)'
_computing_publication_material 'Olex2 1.5 (Dolomanov et al., 2009)'
_computing_structure_refinement 'SHELXL 2017/1 (Sheldrick, 2015)'
_computing_structure_solution 'SHELXT 2018/2 (Sheldrick, 2018)'
_diffrn_ambient_environment N~2~
_diffrn_ambient_temperature 99.99(10)
_diffrn_detector 'Hybrid Pixel Array Detector'
_diffrn_detector_area_resol_mean 10.0000
_diffrn_detector_type HyPix
_diffrn_measured_fraction_theta_full 0.999
_diffrn_measured_fraction_theta_max 0.837
_diffrn_measurement_details
;
List of Runs (angles in degrees, time in seconds):

  # Type    Start    End  Width  t~exp~   \w     \q     \k     \f   Frames
#--------------------------------------------------------------------------
  1  \w    -10.00  93.00   0.50   22.67    --   12.87  38.00-158.00  206
  2  \w     53.00  87.00   0.50   22.67    --   12.87 178.00 -90.00   68
  3  \w     49.00  75.00   0.50   22.67    --   12.87 178.00 -30.00   52
  4  \w    -16.00  26.00   0.50   22.67    --  -14.74 -99.00 -60.00   84
;
_diffrn_measurement_device 'four-circle diffractometer'
_diffrn_measurement_device_type 'XtaLAB Synergy R, DW system, HyPix'
_diffrn_measurement_method '\w scans'
_diffrn_orient_matrix_type 'CrysAlisPro convention (1999,Acta A55,543-557)'
_diffrn_orient_matrix_UB_11 0.0101996000
_diffrn_orient_matrix_UB_12 -0.0088168000
_diffrn_orient_matrix_UB_13 0.0290603000
_diffrn_orient_matrix_UB_21 -0.0277048000
_diffrn_orient_matrix_UB_22 0.0130882000
_diffrn_orient_matrix_UB_23 0.0125023000
_diffrn_orient_matrix_UB_31 -0.0157114000
_diffrn_orient_matrix_UB_32 -0.0287935000
_diffrn_orient_matrix_UB_33 -0.0032124000
_diffrn_radiation_monochromator mirror
_diffrn_radiation_probe x-ray
_diffrn_radiation_type 'Mo K\a'
_diffrn_radiation_wavelength 0.71073
_diffrn_reflns_av_R_equivalents 0.0396
_diffrn_reflns_av_unetI/netI 0.0435
_diffrn_reflns_Laue_measured_fraction_full 0.999
_diffrn_reflns_Laue_measured_fraction_max 0.837
_diffrn_reflns_limit_h_max 27
_diffrn_reflns_limit_h_min -29
_diffrn_reflns_limit_k_max 28
_diffrn_reflns_limit_k_min -25
_diffrn_reflns_limit_l_max 28
_diffrn_reflns_limit_l_min -32
_diffrn_reflns_number 54477
_diffrn_reflns_point_group_measured_fraction_full 0.999
_diffrn_reflns_point_group_measured_fraction_max 0.837
_diffrn_reflns_theta_full 25.242
_diffrn_reflns_theta_max 31.147
_diffrn_reflns_theta_min 2.267
_diffrn_source 'Rotating-anode X-ray tube'
_diffrn_source_type 'Rigaku (Mo) X-ray Source'
_exptl_absorpt_coefficient_mu 1.792
_exptl_absorpt_correction_T_max 1.00000
_exptl_absorpt_correction_T_min 0.54683
_exptl_absorpt_correction_type multi-scan
_exptl_absorpt_process_details
;
CrysAlisPro 1.171.42.90a (Rigaku Oxford Diffraction, 2023)
Empirical absorption correction using spherical harmonics,
implemented in SCALE3 ABSPACK scaling algorithm.
;
_exptl_crystal_colour 'metallic light white'
_exptl_crystal_density_diffrn 1.525
_exptl_crystal_description block
_exptl_crystal_F_000 4744
_exptl_crystal_preparation 'Magnetic properties'
_exptl_crystal_size_max 0.1
_exptl_crystal_size_mid 0.05
_exptl_crystal_size_min 0.01
_refine_diff_density_max 1.860
_refine_diff_density_min -1.345
_refine_diff_density_rms 0.124
_refine_ls_extinction_method none
_refine_ls_goodness_of_fit_ref 1.028
_refine_ls_hydrogen_treatment constr
_refine_ls_matrix_type full
_refine_ls_number_parameters 559
_refine_ls_number_reflns 13809
_refine_ls_number_restraints 0
_refine_ls_restrained_S_all 1.028
_refine_ls_R_factor_all 0.0634
_refine_ls_R_factor_gt 0.0370
_refine_ls_shift/su_max 0.003
_refine_ls_shift/su_mean 0.000
_refine_ls_structure_factor_coef Fsqd
_refine_ls_weighting_details 'w=1/[\s^2^(Fo^2^)+(0.0432P)^2^+19.1189P] where P=(Fo^2^+2Fc^2^)/3'
_refine_ls_weighting_scheme calc
_refine_ls_wR_factor_gt 0.0864
_refine_ls_wR_factor_ref 0.0981
_reflns_Friedel_coverage 0.000
_reflns_number_gt 10078
_reflns_number_total 13809
_reflns_threshold_expression 'I > 2\s(I)'
_cod_data_source_file d5dt00422e2.cif
_cod_data_source_block x50
_cod_database_code 7719000
_shelx_shelxl_version_number 2017/1
_chemical_oxdiff_formula 'C H O P Dy Cl'
_shelx_space_group_comment
;
The symmetry employed for this shelxl refinement is uniquely defined
by the following loop, which should always be used as a source of
symmetry information in preference to the above space-group names.
They are only intended as comments.
;
_shelx_estimated_absorpt_t_max 0.982
_shelx_estimated_absorpt_t_min 0.841
_olex2_refinement_description
;
1. Fixed Uiso
 At 1.2 times of:
  All C(H) groups, All C(H,H) groups
2.a Secondary CH2 refined with riding coordinates:
 C4(H4A,H4B), C45(H45A,H45B)
2.b Aromatic/amide H refined with riding coordinates:
 C8(H8), C9(H9), C10(H10), C11(H11), C12(H12), C14(H14), C15(H15), C16(H16),
 C17(H17), C18(H18), C20(H20), C21(H21), C22(H22), C23(H23), C24(H24), C26(H26),
  C27(H27), C28(H28), C29(H29), C30(H30), C34(H34), C35(H35), C36(H36),
 C37(H37), C38(H38), C40(H40), C41(H41), C42(H42), C43(H43), C44(H44), C49(H49),
  C50(H50), C51(H51), C52(H52), C53(H53), C55(H55), C56(H56), C57(H57),
 C58(H58), C59(H59)
;
_smtbx_masks_special_details
;
A solvent mask was calculated and 320 electrons were 
found in a volume of 1372\%A^3^ in 3 voids per unit cell. 
This is consistent with the presence of 
1[C4H8O] per Asymmetric Unit 
which account for 320 electrons 
per unit cell.
;
_smtbx_masks_void_probe_radius 1.2
_smtbx_masks_void_truncation_radius 1.2
_olex2_submission_special_instructions 'No special instructions were received'
_oxdiff_exptl_absorpt_empirical_details
;
Empirical correction (ABSPACK) includes:
- Absorption correction using spherical harmonics
- Frame scaling
;
_oxdiff_exptl_absorpt_empirical_full_max 1.441
_oxdiff_exptl_absorpt_empirical_full_min 0.607

loop_
_space_group_symop_operation_xyz
'x, y, z'
'-x+1/2, -y, z+1/2'
'-x, y+1/2, -z+1/2'
'x+1/2, -y+1/2, -z'
'-x, -y, -z'
'x-1/2, y, -z-1/2'
'x, -y-1/2, z-1/2'
'-x-1/2, y-1/2, z'

loop_
_atom_site_label
_atom_site_type_symbol
_atom_site_fract_x
_atom_site_fract_y
_atom_site_fract_z
_atom_site_U_iso_or_equiv
_atom_site_adp_type
_atom_site_occupancy
_atom_site_site_symmetry_order
_atom_site_calc_flag
_atom_site_refinement_flags_posn
_atom_site_refinement_flags_adp
_atom_site_refinement_flags_occupancy
_atom_site_disorder_assembly
_atom_site_disorder_group
Dy1 Dy 0.45850(2) 0.64430(2) 0.60936(2) 0.01535(5) Uani 1 1 d . . . . .
Cl60 Cl 0.51743(5) 0.73175(4) 0.66722(5) 0.0362(2) Uani 1 1 d . . . . .
Cl61 Cl 0.50351(4) 0.67132(5) 0.50610(4) 0.0313(2) Uani 1 1 d . . . . .
P3 P 0.46130(4) 0.59133(4) 0.75886(3) 0.01650(16) Uani 1 1 d . . . . .
P5 P 0.56798(4) 0.54758(4) 0.68001(4) 0.01640(16) Uani 1 1 d . . . . .
P32 P 0.33119(4) 0.54767(4) 0.56903(3) 0.01525(16) Uani 1 1 d . . . . .
P46 P 0.29399(4) 0.67408(4) 0.61303(4) 0.01548(16) Uani 1 1 d . . . . .
O2 O 0.42591(10) 0.60878(11) 0.70295(10) 0.0216(5) Uani 1 1 d . . . . .
O6 O 0.53216(11) 0.57160(11) 0.62663(10) 0.0200(5) Uani 1 1 d . . . . .
O31 O 0.39980(10) 0.56468(10) 0.57317(10) 0.0175(4) Uani 1 1 d . . . . .
O47 O 0.36211(11) 0.69127(10) 0.60330(10) 0.0205(5) Uani 1 1 d . . . . .
C4 C 0.54535(15) 0.58891(15) 0.74691(14) 0.0183(6) Uani 1 1 d . . . . .
H4A H 0.565560 0.568964 0.781919 0.022 Uiso 1 1 calc R U . . .
H4B H 0.561509 0.631822 0.744328 0.022 Uiso 1 1 calc R U . . .
C7 C 0.65071(15) 0.55895(15) 0.66919(15) 0.0208(7) Uani 1 1 d . . . . .
C8 C 0.69435(16) 0.54732(18) 0.71404(17) 0.0280(8) Uani 1 1 d . . . . .
H8 H 0.680773 0.535682 0.752991 0.034 Uiso 1 1 calc R U . . .
C9 C 0.75817(17) 0.5529(2) 0.70120(19) 0.0374(10) Uani 1 1 d . . . . .
H9 H 0.788624 0.545039 0.731476 0.045 Uiso 1 1 calc R U . . .
C10 C 0.77754(18) 0.57000(19) 0.6443(2) 0.0390(10) Uani 1 1 d . . . . .
H10 H 0.821342 0.573627 0.635943 0.047 Uiso 1 1 calc R U . . .
C11 C 0.73450(19) 0.58176(18) 0.5999(2) 0.0351(9) Uani 1 1 d . . . . .
H11 H 0.748478 0.593417 0.561070 0.042 Uiso 1 1 calc R U . . .
C12 C 0.67053(18) 0.57658(16) 0.61183(17) 0.0267(7) Uani 1 1 d . . . . .
H12 H 0.640393 0.584909 0.581378 0.032 Uiso 1 1 calc R U . . .
C13 C 0.55418(14) 0.46693(15) 0.69140(14) 0.0169(6) Uani 1 1 d . . . . .
C14 C 0.57125(16) 0.43681(16) 0.74460(15) 0.0216(7) Uani 1 1 d . . . . .
H14 H 0.590151 0.459411 0.776389 0.026 Uiso 1 1 calc R U . . .
C15 C 0.56041(18) 0.37396(16) 0.75053(16) 0.0263(8) Uani 1 1 d . . . . .
H15 H 0.571718 0.353543 0.786649 0.032 Uiso 1 1 calc R U . . .
C16 C 0.53310(18) 0.34034(17) 0.70408(17) 0.0284(8) Uani 1 1 d . . . . .
H16 H 0.525846 0.297197 0.708533 0.034 Uiso 1 1 calc R U . . .
C17 C 0.51659(18) 0.36984(17) 0.65155(16) 0.0273(8) Uani 1 1 d . . . . .
H17 H 0.498389 0.346761 0.619715 0.033 Uiso 1 1 calc R U . . .
C18 C 0.52640(16) 0.43311(16) 0.64488(15) 0.0221(7) Uani 1 1 d . . . . .
H18 H 0.514295 0.453302 0.608870 0.027 Uiso 1 1 calc R U . . .
C19 C 0.44886(14) 0.64599(14) 0.81791(14) 0.0168(6) Uani 1 1 d . . . . .
C20 C 0.49367(17) 0.65723(17) 0.86247(16) 0.0260(7) Uani 1 1 d . . . . .
H20 H 0.533105 0.636309 0.861989 0.031 Uiso 1 1 calc R U . . .
C21 C 0.47976(18) 0.69939(18) 0.90744(16) 0.0287(8) Uani 1 1 d . . . . .
H21 H 0.510302 0.707753 0.937514 0.034 Uiso 1 1 calc R U . . .
C22 C 0.42234(18) 0.72934(17) 0.90919(16) 0.0278(8) Uani 1 1 d . . . . .
H22 H 0.413250 0.757700 0.940535 0.033 Uiso 1 1 calc R U . . .
C23 C 0.37796(16) 0.71787(16) 0.86501(16) 0.0245(7) Uani 1 1 d . . . . .
H23 H 0.338352 0.738447 0.866138 0.029 Uiso 1 1 calc R U . . .
C24 C 0.39094(16) 0.67676(15) 0.81941(15) 0.0215(7) Uani 1 1 d . . . . .
H24 H 0.360476 0.669387 0.789013 0.026 Uiso 1 1 calc R U . . .
C25 C 0.43784(15) 0.51568(15) 0.78380(14) 0.0185(6) Uani 1 1 d . . . . .
C26 C 0.40581(16) 0.47647(16) 0.74512(16) 0.0248(7) Uani 1 1 d . . . . .
H26 H 0.393638 0.490753 0.706570 0.030 Uiso 1 1 calc R U . . .
C27 C 0.39144(17) 0.41626(17) 0.76262(18) 0.0301(8) Uani 1 1 d . . . . .
H27 H 0.368626 0.389827 0.736403 0.036 Uiso 1 1 calc R U . . .
C28 C 0.41035(18) 0.39496(18) 0.81805(19) 0.0326(9) Uani 1 1 d . . . . .
H28 H 0.401597 0.353477 0.829435 0.039 Uiso 1 1 calc R U . . .
C29 C 0.44200(18) 0.43377(18) 0.85709(17) 0.0308(8) Uani 1 1 d . . . . .
H29 H 0.454179 0.419120 0.895505 0.037 Uiso 1 1 calc R U . . .
C30 C 0.45595(16) 0.49390(16) 0.84035(15) 0.0236(7) Uani 1 1 d . . . . .
H30 H 0.477824 0.520412 0.867204 0.028 Uiso 1 1 calc R U . . .
C33 C 0.31956(15) 0.46809(14) 0.58713(14) 0.0179(6) Uani 1 1 d . . . . .
C34 C 0.36469(16) 0.42582(16) 0.56768(16) 0.0240(7) Uani 1 1 d . . . . .
H34 H 0.399798 0.439507 0.544766 0.029 Uiso 1 1 calc R U . . .
C35 C 0.35824(18) 0.36372(16) 0.58183(18) 0.0279(8) Uani 1 1 d . . . . .
H35 H 0.388695 0.334704 0.568180 0.034 Uiso 1 1 calc R U . . .
C36 C 0.30781(18) 0.34399(17) 0.61563(18) 0.0292(8) Uani 1 1 d . . . . .
H36 H 0.304205 0.301522 0.626112 0.035 Uiso 1 1 calc R U . . .
C37 C 0.26260(19) 0.38535(18) 0.6343(2) 0.0356(9) Uani 1 1 d . . . . .
H37 H 0.227563 0.371206 0.657077 0.043 Uiso 1 1 calc R U . . .
C38 C 0.26792(17) 0.44788(17) 0.62007(17) 0.0278(8) Uani 1 1 d . . . . .
H38 H 0.236544 0.476422 0.632745 0.033 Uiso 1 1 calc R U . . .
C39 C 0.30096(15) 0.56344(15) 0.49589(14) 0.0180(6) Uani 1 1 d . . . . .
C40 C 0.23725(17) 0.55255(16) 0.48335(15) 0.0246(7) Uani 1 1 d . . . . .
H40 H 0.210113 0.535874 0.513122 0.030 Uiso 1 1 calc R U . . .
C41 C 0.21436(18) 0.56645(17) 0.42686(16) 0.0291(8) Uani 1 1 d . . . . .
H41 H 0.171056 0.559750 0.417937 0.035 Uiso 1 1 calc R U . . .
C42 C 0.25401(19) 0.58999(17) 0.38343(15) 0.0271(8) Uani 1 1 d . . . . .
H42 H 0.237890 0.598863 0.344665 0.033 Uiso 1 1 calc R U . . .
C43 C 0.31701(18) 0.60075(17) 0.39586(15) 0.0256(7) Uani 1 1 d . . . . .
H43 H 0.344028 0.617010 0.365768 0.031 Uiso 1 1 calc R U . . .
C44 C 0.34067(16) 0.58770(15) 0.45255(14) 0.0212(7) Uani 1 1 d . . . . .
H44 H 0.383797 0.595371 0.461504 0.025 Uiso 1 1 calc R U . . .
C45 C 0.28501(15) 0.59161(14) 0.62165(13) 0.0177(6) Uani 1 1 d . . . . .
H45A H 0.297584 0.579849 0.662804 0.021 Uiso 1 1 calc R U . . .
H45B H 0.239939 0.580724 0.616571 0.021 Uiso 1 1 calc R U . . .
C48 C 0.24516(15) 0.70001(15) 0.55245(14) 0.0190(6) Uani 1 1 d . . . . .
C49 C 0.27063(18) 0.74056(16) 0.51094(15) 0.0258(7) Uani 1 1 d . . . . .
H49 H 0.313717 0.752388 0.513746 0.031 Uiso 1 1 calc R U . . .
C50 C 0.2332(2) 0.76389(18) 0.46525(16) 0.0325(9) Uani 1 1 d . . . . .
H50 H 0.250733 0.791747 0.436863 0.039 Uiso 1 1 calc R U . . .
C51 C 0.17046(19) 0.74683(18) 0.46079(16) 0.0315(8) Uani 1 1 d . . . . .
H51 H 0.144860 0.762974 0.429556 0.038 Uiso 1 1 calc R U . . .
C52 C 0.14527(18) 0.70605(18) 0.50220(17) 0.0299(8) Uani 1 1 d . . . . .
H52 H 0.102217 0.694165 0.499161 0.036 Uiso 1 1 calc R U . . .
C53 C 0.18221(16) 0.68234(16) 0.54808(16) 0.0241(7) Uani 1 1 d . . . . .
H53 H 0.164652 0.654274 0.576270 0.029 Uiso 1 1 calc R U . . .
C54 C 0.26527(15) 0.70758(15) 0.68120(14) 0.0181(6) Uani 1 1 d . . . . .
C55 C 0.30116(16) 0.75431(15) 0.70792(15) 0.0213(7) Uani 1 1 d . . . . .
H55 H 0.340567 0.765911 0.691010 0.026 Uiso 1 1 calc R U . . .
C56 C 0.27948(17) 0.78360(16) 0.75875(15) 0.0246(7) Uani 1 1 d . . . . .
H56 H 0.303785 0.815571 0.776670 0.030 Uiso 1 1 calc R U . . .
C57 C 0.22194(19) 0.76630(17) 0.78385(16) 0.0284(8) Uani 1 1 d . . . . .
H57 H 0.207152 0.786415 0.818984 0.034 Uiso 1 1 calc R U . . .
C58 C 0.18630(19) 0.72004(17) 0.75785(17) 0.0299(8) Uani 1 1 d . . . . .
H58 H 0.147093 0.708418 0.775153 0.036 Uiso 1 1 calc R U . . .
C59 C 0.20762(17) 0.69043(16) 0.70643(15) 0.0239(7) Uani 1 1 d . . . . .
H59 H 0.183039 0.658639 0.688539 0.029 Uiso 1 1 calc R U . . .
Cl62 Cl 0.62754(4) 0.54396(4) 0.87174(4) 0.02339(17) Uani 1 1 d . . . . .

loop_
_atom_site_aniso_label
_atom_site_aniso_U_11
_atom_site_aniso_U_22
_atom_site_aniso_U_33
_atom_site_aniso_U_23
_atom_site_aniso_U_13
_atom_site_aniso_U_12
Dy1 0.01282(7) 0.01769(8) 0.01553(7) 0.00078(5) -0.00007(6) 0.00009(5)
Cl60 0.0381(5) 0.0302(5) 0.0402(5) -0.0053(4) -0.0076(4) -0.0070(4)
Cl61 0.0273(4) 0.0446(5) 0.0221(4) 0.0124(4) 0.0039(4) -0.0010(4)
P3 0.0131(4) 0.0238(4) 0.0126(4) -0.0019(3) 0.0004(3) 0.0012(3)
P5 0.0130(4) 0.0213(4) 0.0149(4) -0.0001(3) 0.0005(3) 0.0024(3)
P32 0.0143(4) 0.0172(4) 0.0142(4) 0.0004(3) 0.0004(3) 0.0001(3)
P46 0.0144(4) 0.0145(4) 0.0175(4) 0.0021(3) 0.0018(3) 0.0013(3)
O2 0.0149(11) 0.0344(14) 0.0155(11) 0.0003(9) -0.0007(9) 0.0013(10)
O6 0.0204(11) 0.0262(13) 0.0133(10) 0.0016(9) 0.0006(9) 0.0066(9)
O31 0.0127(10) 0.0213(12) 0.0186(11) -0.0007(9) -0.0003(9) -0.0012(9)
O47 0.0179(11) 0.0186(12) 0.0250(12) 0.0005(9) 0.0022(9) 0.0019(9)
C4 0.0179(15) 0.0219(17) 0.0152(14) -0.0018(12) 0.0001(12) -0.0008(12)
C7 0.0176(15) 0.0182(16) 0.0267(17) -0.0062(13) 0.0061(13) 0.0001(12)
C8 0.0203(17) 0.037(2) 0.0263(18) -0.0123(15) 0.0020(14) 0.0002(15)
C9 0.0160(17) 0.056(3) 0.041(2) -0.0238(19) -0.0038(16) 0.0029(17)
C10 0.0193(18) 0.040(2) 0.058(3) -0.022(2) 0.0160(19) -0.0099(16)
C11 0.029(2) 0.029(2) 0.048(2) -0.0043(17) 0.0204(18) -0.0019(16)
C12 0.0270(18) 0.0235(18) 0.0296(19) 0.0006(14) 0.0088(15) 0.0015(14)
C13 0.0133(14) 0.0183(16) 0.0190(15) 0.0002(12) 0.0005(12) 0.0016(11)
C14 0.0201(16) 0.0282(18) 0.0165(15) -0.0013(13) 0.0022(13) 0.0050(13)
C15 0.0316(19) 0.0255(18) 0.0218(17) 0.0029(14) 0.0068(15) 0.0089(15)
C16 0.032(2) 0.0224(18) 0.0312(19) 0.0001(14) 0.0077(16) 0.0024(14)
C17 0.0299(19) 0.028(2) 0.0238(17) -0.0064(14) 0.0044(15) -0.0034(15)
C18 0.0195(16) 0.0267(18) 0.0203(16) -0.0019(13) 0.0021(13) 0.0017(13)
C19 0.0165(15) 0.0204(16) 0.0136(14) -0.0023(11) 0.0006(12) -0.0032(12)
C20 0.0223(17) 0.032(2) 0.0238(17) -0.0068(14) -0.0031(15) 0.0050(14)
C21 0.0241(17) 0.040(2) 0.0220(17) -0.0089(15) -0.0044(14) 0.0008(16)
C22 0.0308(19) 0.0277(19) 0.0248(17) -0.0058(14) 0.0052(15) 0.0019(15)
C23 0.0196(16) 0.0290(19) 0.0249(17) -0.0006(14) 0.0032(14) 0.0033(14)
C24 0.0168(15) 0.0256(18) 0.0222(16) 0.0015(13) 0.0017(13) 0.0008(13)
C25 0.0135(14) 0.0213(17) 0.0206(15) -0.0042(12) 0.0036(12) 0.0001(12)
C26 0.0186(16) 0.032(2) 0.0235(17) -0.0030(14) 0.0028(14) 0.0013(14)
C27 0.0216(17) 0.029(2) 0.040(2) -0.0044(16) 0.0018(16) -0.0039(14)
C28 0.0285(19) 0.027(2) 0.043(2) 0.0042(16) 0.0080(17) 0.0000(15)
C29 0.0303(19) 0.036(2) 0.0257(18) 0.0055(15) 0.0071(16) 0.0035(16)
C30 0.0230(17) 0.0271(18) 0.0206(16) -0.0006(13) 0.0055(14) -0.0017(14)
C33 0.0194(15) 0.0156(16) 0.0186(15) 0.0020(12) -0.0030(13) -0.0007(12)
C34 0.0212(16) 0.0246(18) 0.0261(18) -0.0014(13) 0.0038(14) -0.0001(14)
C35 0.0274(18) 0.0228(19) 0.034(2) -0.0055(14) -0.0001(16) 0.0027(14)
C36 0.0267(18) 0.0200(18) 0.041(2) 0.0021(15) -0.0004(16) -0.0030(14)
C37 0.030(2) 0.028(2) 0.049(2) 0.0066(17) 0.0109(18) -0.0044(16)
C38 0.0227(17) 0.0228(19) 0.038(2) 0.0032(14) 0.0066(15) 0.0028(14)
C39 0.0191(15) 0.0187(16) 0.0162(15) -0.0019(12) 0.0005(12) 0.0025(12)
C40 0.0232(17) 0.0286(19) 0.0221(17) 0.0010(13) -0.0029(14) -0.0016(14)
C41 0.0274(18) 0.033(2) 0.0266(18) -0.0022(15) -0.0088(15) 0.0038(16)
C42 0.037(2) 0.0247(18) 0.0192(16) 0.0006(13) -0.0054(15) 0.0067(15)
C43 0.0294(18) 0.0295(19) 0.0180(16) 0.0037(13) 0.0016(14) 0.0073(15)
C44 0.0209(16) 0.0236(17) 0.0192(16) 0.0009(12) 0.0021(13) 0.0041(13)
C45 0.0192(15) 0.0200(16) 0.0139(14) -0.0018(11) 0.0018(12) 0.0002(12)
C48 0.0206(15) 0.0191(16) 0.0174(15) 0.0019(12) 0.0026(13) 0.0050(13)
C49 0.0257(18) 0.0277(19) 0.0238(17) 0.0054(14) 0.0033(15) 0.0034(14)
C50 0.041(2) 0.033(2) 0.0231(18) 0.0116(15) 0.0050(17) 0.0070(17)
C51 0.035(2) 0.038(2) 0.0216(17) 0.0038(15) 0.0007(16) 0.0176(17)
C52 0.0214(17) 0.040(2) 0.0281(19) 0.0039(16) -0.0012(15) 0.0088(16)
C53 0.0216(17) 0.0255(18) 0.0251(17) 0.0030(13) 0.0015(14) 0.0042(14)
C54 0.0203(15) 0.0172(16) 0.0169(15) 0.0008(12) -0.0012(12) 0.0039(12)
C55 0.0184(15) 0.0204(17) 0.0251(17) 0.0011(13) -0.0029(13) 0.0008(13)
C56 0.0285(18) 0.0212(18) 0.0242(18) -0.0032(13) -0.0044(15) 0.0018(14)
C57 0.037(2) 0.0252(19) 0.0225(17) -0.0061(13) 0.0041(16) 0.0022(16)
C58 0.0296(19) 0.031(2) 0.0286(19) -0.0060(15) 0.0101(16) -0.0029(16)
C59 0.0255(17) 0.0214(18) 0.0246(17) -0.0036(13) 0.0043(14) -0.0026(13)
Cl62 0.0186(4) 0.0303(4) 0.0213(4) -0.0007(3) -0.0058(3) 0.0006(3)

loop_
_atom_type_symbol
_atom_type_description
_atom_type_scat_dispersion_real
_atom_type_scat_dispersion_imag
_atom_type_scat_source
C C 0.0033 0.0016 'International Tables Vol C Tables 4.2.6.8 and 6.1.1.4'
H H 0.0000 0.0000 'International Tables Vol C Tables 4.2.6.8 and 6.1.1.4'
Cl Cl 0.1484 0.1585 'International Tables Vol C Tables 4.2.6.8 and 6.1.1.4'
Dy Dy -0.1892 4.4098 'International Tables Vol C Tables 4.2.6.8 and 6.1.1.4'
O O 0.0106 0.0060 'International Tables Vol C Tables 4.2.6.8 and 6.1.1.4'
P P 0.1023 0.0942 'International Tables Vol C Tables 4.2.6.8 and 6.1.1.4'

loop_
_geom_angle_atom_site_label_1
_geom_angle_atom_site_label_2
_geom_angle_atom_site_label_3
_geom_angle
_geom_angle_site_symmetry_1
_geom_angle_site_symmetry_3
_geom_angle_publ_flag
Cl61 Dy1 Cl60 95.89(3) . . ?
O2 Dy1 Cl60 86.35(6) . . ?
O2 Dy1 Cl61 172.73(6) . . ?
O6 Dy1 Cl60 95.10(7) . . ?
O6 Dy1 Cl61 93.16(6) . . ?
O6 Dy1 O2 79.73(8) . . ?
O6 Dy1 O31 84.95(8) . . ?
O6 Dy1 O47 160.28(8) . . ?
O31 Dy1 Cl60 170.88(6) . . ?
O31 Dy1 Cl61 93.22(6) . . ?
O31 Dy1 O2 84.69(8) . . ?
O31 Dy1 O47 79.97(8) . . ?
O47 Dy1 Cl60 97.79(6) . . ?
O47 Dy1 Cl61 100.26(6) . . ?
O47 Dy1 O2 86.25(8) . . ?
O2 P3 C4 112.16(14) . . ?
O2 P3 C19 111.88(14) . . ?
O2 P3 C25 110.33(15) . . ?
C19 P3 C4 105.89(15) . . ?
C19 P3 C25 109.34(15) . . ?
C25 P3 C4 107.03(15) . . ?
O6 P5 C4 110.53(14) . . ?
O6 P5 C7 109.90(15) . . ?
O6 P5 C13 111.52(14) . . ?
C7 P5 C4 107.72(15) . . ?
C13 P5 C4 108.74(15) . . ?
C13 P5 C7 108.32(15) . . ?
O31 P32 C33 110.83(14) . . ?
O31 P32 C39 110.88(14) . . ?
O31 P32 C45 110.91(14) . . ?
C33 P32 C39 109.96(15) . . ?
C33 P32 C45 106.59(15) . . ?
C39 P32 C45 107.53(15) . . ?
O47 P46 C45 111.13(14) . . ?
O47 P46 C48 111.54(14) . . ?
O47 P46 C54 110.38(14) . . ?
C48 P46 C45 109.19(15) . . ?
C54 P46 C45 105.83(14) . . ?
C54 P46 C48 108.59(15) . . ?
P3 O2 Dy1 132.76(13) . . ?
P5 O6 Dy1 136.63(14) . . ?
P32 O31 Dy1 137.47(13) . . ?
P46 O47 Dy1 137.61(14) . . ?
P3 C4 P5 113.54(17) . . ?
P3 C4 H4A 108.9 . . ?
P3 C4 H4B 108.9 . . ?
P5 C4 H4A 108.9 . . ?
P5 C4 H4B 108.9 . . ?
H4A C4 H4B 107.7 . . ?
C8 C7 P5 122.1(3) . . ?
C8 C7 C12 120.7(3) . . ?
C12 C7 P5 117.1(3) . . ?
C7 C8 H8 120.5 . . ?
C7 C8 C9 119.0(4) . . ?
C9 C8 H8 120.5 . . ?
C8 C9 H9 119.9 . . ?
C10 C9 C8 120.1(4) . . ?
C10 C9 H9 119.9 . . ?
C9 C10 H10 119.5 . . ?
C11 C10 C9 121.1(4) . . ?
C11 C10 H10 119.5 . . ?
C10 C11 H11 120.1 . . ?
C10 C11 C12 119.8(4) . . ?
C12 C11 H11 120.1 . . ?
C7 C12 H12 120.3 . . ?
C11 C12 C7 119.4(4) . . ?
C11 C12 H12 120.3 . . ?
C14 C13 P5 122.1(3) . . ?
C18 C13 P5 118.2(2) . . ?
C18 C13 C14 119.7(3) . . ?
C13 C14 H14 120.2 . . ?
C15 C14 C13 119.6(3) . . ?
C15 C14 H14 120.2 . . ?
C14 C15 H15 119.7 . . ?
C14 C15 C16 120.7(3) . . ?
C16 C15 H15 119.7 . . ?
C15 C16 H16 120.1 . . ?
C17 C16 C15 119.8(3) . . ?
C17 C16 H16 120.1 . . ?
C16 C17 H17 119.8 . . ?
C16 C17 C18 120.5(3) . . ?
C18 C17 H17 119.8 . . ?
C13 C18 H18 120.1 . . ?
C17 C18 C13 119.8(3) . . ?
C17 C18 H18 120.1 . . ?
C20 C19 P3 122.7(2) . . ?
C24 C19 P3 117.5(2) . . ?
C24 C19 C20 119.9(3) . . ?
C19 C20 H20 120.5 . . ?
C21 C20 C19 119.0(3) . . ?
C21 C20 H20 120.5 . . ?
C20 C21 H21 119.5 . . ?
C22 C21 C20 121.1(3) . . ?
C22 C21 H21 119.5 . . ?
C21 C22 H22 120.2 . . ?
C21 C22 C23 119.7(3) . . ?
C23 C22 H22 120.2 . . ?
C22 C23 H23 119.8 . . ?
C24 C23 C22 120.4(3) . . ?
C24 C23 H23 119.8 . . ?
C19 C24 H24 120.0 . . ?
C23 C24 C19 120.0(3) . . ?
C23 C24 H24 120.0 . . ?
C26 C25 P3 119.9(3) . . ?
C26 C25 C30 119.3(3) . . ?
C30 C25 P3 120.6(3) . . ?
C25 C26 H26 119.9 . . ?
C25 C26 C27 120.2(3) . . ?
C27 C26 H26 119.9 . . ?
C26 C27 H27 120.0 . . ?
C28 C27 C26 120.0(4) . . ?
C28 C27 H27 120.0 . . ?
C27 C28 H28 119.9 . . ?
C27 C28 C29 120.3(4) . . ?
C29 C28 H28 119.9 . . ?
C28 C29 H29 119.9 . . ?
C28 C29 C30 120.2(4) . . ?
C30 C29 H29 119.9 . . ?
C25 C30 H30 120.0 . . ?
C29 C30 C25 120.0(3) . . ?
C29 C30 H30 120.0 . . ?
C34 C33 P32 117.8(3) . . ?
C38 C33 P32 122.1(3) . . ?
C38 C33 C34 120.0(3) . . ?
C33 C34 H34 120.1 . . ?
C35 C34 C33 119.8(3) . . ?
C35 C34 H34 120.1 . . ?
C34 C35 H35 119.9 . . ?
C36 C35 C34 120.1(3) . . ?
C36 C35 H35 119.9 . . ?
C35 C36 H36 119.8 . . ?
C37 C36 C35 120.4(3) . . ?
C37 C36 H36 119.8 . . ?
C36 C37 H37 119.8 . . ?
C36 C37 C38 120.3(4) . . ?
C38 C37 H37 119.8 . . ?
C33 C38 C37 119.3(3) . . ?
C33 C38 H38 120.3 . . ?
C37 C38 H38 120.3 . . ?
C40 C39 P32 119.8(3) . . ?
C44 C39 P32 119.5(2) . . ?
C44 C39 C40 120.7(3) . . ?
C39 C40 H40 120.5 . . ?
C41 C40 C39 119.0(3) . . ?
C41 C40 H40 120.5 . . ?
C40 C41 H41 119.8 . . ?
C42 C41 C40 120.5(3) . . ?
C42 C41 H41 119.8 . . ?
C41 C42 H42 119.7 . . ?
C41 C42 C43 120.6(3) . . ?
C43 C42 H42 119.7 . . ?
C42 C43 H43 120.1 . . ?
C42 C43 C44 119.8(3) . . ?
C44 C43 H43 120.1 . . ?
C39 C44 C43 119.6(3) . . ?
C39 C44 H44 120.2 . . ?
C43 C44 H44 120.2 . . ?
P32 C45 P46 113.23(17) . . ?
P32 C45 H45A 108.9 . . ?
P32 C45 H45B 108.9 . . ?
P46 C45 H45A 108.9 . . ?
P46 C45 H45B 108.9 . . ?
H45A C45 H45B 107.7 . . ?
C49 C48 P46 118.5(3) . . ?
C49 C48 C53 120.0(3) . . ?
C53 C48 P46 121.4(3) . . ?
C48 C49 H49 120.0 . . ?
C48 C49 C50 119.9(3) . . ?
C50 C49 H49 120.0 . . ?
C49 C50 H50 119.8 . . ?
C51 C50 C49 120.4(3) . . ?
C51 C50 H50 119.8 . . ?
C50 C51 H51 120.3 . . ?
C50 C51 C52 119.5(3) . . ?
C52 C51 H51 120.3 . . ?
C51 C52 H52 119.6 . . ?
C51 C52 C53 120.7(4) . . ?
C53 C52 H52 119.6 . . ?
C48 C53 H53 120.3 . . ?
C52 C53 C48 119.4(3) . . ?
C52 C53 H53 120.3 . . ?
C55 C54 P46 118.0(2) . . ?
C59 C54 P46 122.2(3) . . ?
C59 C54 C55 119.7(3) . . ?
C54 C55 H55 119.9 . . ?
C56 C55 C54 120.1(3) . . ?
C56 C55 H55 119.9 . . ?
C55 C56 H56 120.0 . . ?
C55 C56 C57 120.0(3) . . ?
C57 C56 H56 120.0 . . ?
C56 C57 H57 119.9 . . ?
C58 C57 C56 120.2(3) . . ?
C58 C57 H57 119.9 . . ?
C57 C58 H58 119.9 . . ?
C57 C58 C59 120.2(3) . . ?
C59 C58 H58 119.9 . . ?
C54 C59 H59 120.1 . . ?
C58 C59 C54 119.7(3) . . ?
C58 C59 H59 120.1 . . ?

loop_
_geom_bond_atom_site_label_1
_geom_bond_atom_site_label_2
_geom_bond_distance
_geom_bond_site_symmetry_2
_geom_bond_publ_flag
Dy1 Cl60 2.6073(9) . ?
Dy1 Cl61 2.5625(8) . ?
Dy1 O2 2.331(2) . ?
Dy1 O6 2.248(2) . ?
Dy1 O31 2.271(2) . ?
Dy1 O47 2.285(2) . ?
P3 O2 1.504(2) . ?
P3 C4 1.802(3) . ?
P3 C19 1.790(3) . ?
P3 C25 1.797(3) . ?
P5 O6 1.505(2) . ?
P5 C4 1.805(3) . ?
P5 C7 1.786(3) . ?
P5 C13 1.785(3) . ?
P32 O31 1.502(2) . ?
P32 C33 1.783(3) . ?
P32 C39 1.787(3) . ?
P32 C45 1.800(3) . ?
P46 O47 1.506(2) . ?
P46 C45 1.802(3) . ?
P46 C48 1.793(3) . ?
P46 C54 1.792(3) . ?
C4 H4A 0.9900 . ?
C4 H4B 0.9900 . ?
C7 C8 1.386(5) . ?
C7 C12 1.401(5) . ?
C8 H8 0.9500 . ?
C8 C9 1.387(5) . ?
C9 H9 0.9500 . ?
C9 C10 1.385(6) . ?
C10 H10 0.9500 . ?
C10 C11 1.371(6) . ?
C11 H11 0.9500 . ?
C11 C12 1.386(5) . ?
C12 H12 0.9500 . ?
C13 C14 1.402(4) . ?
C13 C18 1.400(5) . ?
C14 H14 0.9500 . ?
C14 C15 1.384(5) . ?
C15 H15 0.9500 . ?
C15 C16 1.392(5) . ?
C16 H16 0.9500 . ?
C16 C17 1.380(5) . ?
C17 H17 0.9500 . ?
C17 C18 1.391(5) . ?
C18 H18 0.9500 . ?
C19 C20 1.396(5) . ?
C19 C24 1.396(4) . ?
C20 H20 0.9500 . ?
C20 C21 1.387(5) . ?
C21 H21 0.9500 . ?
C21 C22 1.379(5) . ?
C22 H22 0.9500 . ?
C22 C23 1.385(5) . ?
C23 H23 0.9500 . ?
C23 C24 1.379(5) . ?
C24 H24 0.9500 . ?
C25 C26 1.387(5) . ?
C25 C30 1.401(5) . ?
C26 H26 0.9500 . ?
C26 C27 1.392(5) . ?
C27 H27 0.9500 . ?
C27 C28 1.380(6) . ?
C28 H28 0.9500 . ?
C28 C29 1.383(6) . ?
C29 H29 0.9500 . ?
C29 C30 1.384(5) . ?
C30 H30 0.9500 . ?
C33 C34 1.392(5) . ?
C33 C38 1.389(5) . ?
C34 H34 0.9500 . ?
C34 C35 1.385(5) . ?
C35 H35 0.9500 . ?
C35 C36 1.376(5) . ?
C36 H36 0.9500 . ?
C36 C37 1.375(5) . ?
C37 H37 0.9500 . ?
C37 C38 1.393(5) . ?
C38 H38 0.9500 . ?
C39 C40 1.398(5) . ?
C39 C44 1.385(4) . ?
C40 H40 0.9500 . ?
C40 C41 1.384(5) . ?
C41 H41 0.9500 . ?
C41 C42 1.380(5) . ?
C42 H42 0.9500 . ?
C42 C43 1.383(5) . ?
C43 H43 0.9500 . ?
C43 C44 1.390(5) . ?
C44 H44 0.9500 . ?
C45 H45A 0.9900 . ?
C45 H45B 0.9900 . ?
C48 C49 1.385(5) . ?
C48 C53 1.391(5) . ?
C49 H49 0.9500 . ?
C49 C50 1.387(5) . ?
C50 H50 0.9500 . ?
C50 C51 1.383(6) . ?
C51 H51 0.9500 . ?
C51 C52 1.384(5) . ?
C52 H52 0.9500 . ?
C52 C53 1.387(5) . ?
C53 H53 0.9500 . ?
C54 C55 1.398(5) . ?
C54 C59 1.395(5) . ?
C55 H55 0.9500 . ?
C55 C56 1.378(5) . ?
C56 H56 0.9500 . ?
C56 C57 1.393(5) . ?
C57 H57 0.9500 . ?
C57 C58 1.381(5) . ?
C58 H58 0.9500 . ?
C58 C59 1.390(5) . ?
C59 H59 0.9500 . ?

loop_
_geom_torsion_atom_site_label_1
_geom_torsion_atom_site_label_2
_geom_torsion_atom_site_label_3
_geom_torsion_atom_site_label_4
_geom_torsion
_geom_torsion_site_symmetry_1
_geom_torsion_site_symmetry_2
_geom_torsion_site_symmetry_3
_geom_torsion_site_symmetry_4
_geom_torsion_publ_flag
P3 C19 C20 C21 -178.6(3) . . . . ?
P3 C19 C24 C23 177.9(3) . . . . ?
P3 C25 C26 C27 175.4(3) . . . . ?
P3 C25 C30 C29 -174.7(3) . . . . ?
P5 C7 C8 C9 175.4(3) . . . . ?
P5 C7 C12 C11 -175.5(3) . . . . ?
P5 C13 C14 C15 -178.9(3) . . . . ?
P5 C13 C18 C17 178.2(3) . . . . ?
P32 C33 C34 C35 178.6(3) . . . . ?
P32 C33 C38 C37 -178.0(3) . . . . ?
P32 C39 C40 C41 178.5(3) . . . . ?
P32 C39 C44 C43 -179.2(3) . . . . ?
P46 C48 C49 C50 -176.8(3) . . . . ?
P46 C48 C53 C52 176.7(3) . . . . ?
P46 C54 C55 C56 176.8(3) . . . . ?
P46 C54 C59 C58 -177.0(3) . . . . ?
O2 P3 C4 P5 -46.8(2) . . . . ?
O2 P3 C19 C20 -151.3(3) . . . . ?
O2 P3 C19 C24 30.5(3) . . . . ?
O2 P3 C25 C26 16.3(3) . . . . ?
O2 P3 C25 C30 -168.8(3) . . . . ?
O6 P5 C4 P3 51.8(2) . . . . ?
O6 P5 C7 C8 172.8(3) . . . . ?
O6 P5 C7 C12 -11.1(3) . . . . ?
O6 P5 C13 C14 -166.5(2) . . . . ?
O6 P5 C13 C18 14.7(3) . . . . ?
O31 P32 C33 C34 -38.0(3) . . . . ?
O31 P32 C33 C38 141.3(3) . . . . ?
O31 P32 C39 C40 -178.1(3) . . . . ?
O31 P32 C39 C44 0.5(3) . . . . ?
O31 P32 C45 P46 56.1(2) . . . . ?
O47 P46 C45 P32 -43.0(2) . . . . ?
O47 P46 C48 C49 -11.2(3) . . . . ?
O47 P46 C48 C53 171.5(3) . . . . ?
O47 P46 C54 C55 14.4(3) . . . . ?
O47 P46 C54 C59 -168.4(3) . . . . ?
C4 P3 O2 Dy1 -8.7(2) . . . . ?
C4 P3 C19 C20 -28.8(3) . . . . ?
C4 P3 C19 C24 152.9(3) . . . . ?
C4 P3 C25 C26 -106.0(3) . . . . ?
C4 P3 C25 C30 68.9(3) . . . . ?
C4 P5 O6 Dy1 -0.4(3) . . . . ?
C4 P5 C7 C8 52.3(3) . . . . ?
C4 P5 C7 C12 -131.6(3) . . . . ?
C4 P5 C13 C14 -44.3(3) . . . . ?
C4 P5 C13 C18 136.8(3) . . . . ?
C7 P5 O6 Dy1 -119.2(2) . . . . ?
C7 P5 C4 P3 171.85(18) . . . . ?
C7 P5 C13 C14 72.5(3) . . . . ?
C7 P5 C13 C18 -106.3(3) . . . . ?
C7 C8 C9 C10 0.1(6) . . . . ?
C8 C7 C12 C11 0.7(5) . . . . ?
C8 C9 C10 C11 0.1(6) . . . . ?
C9 C10 C11 C12 0.0(6) . . . . ?
C10 C11 C12 C7 -0.4(6) . . . . ?
C12 C7 C8 C9 -0.5(5) . . . . ?
C13 P5 O6 Dy1 120.7(2) . . . . ?
C13 P5 C4 P3 -71.0(2) . . . . ?
C13 P5 C7 C8 -65.1(3) . . . . ?
C13 P5 C7 C12 110.9(3) . . . . ?
C13 C14 C15 C16 0.4(5) . . . . ?
C14 C13 C18 C17 -0.7(5) . . . . ?
C14 C15 C16 C17 0.0(6) . . . . ?
C15 C16 C17 C18 -0.7(6) . . . . ?
C16 C17 C18 C13 1.1(5) . . . . ?
C18 C13 C14 C15 0.0(5) . . . . ?
C19 P3 O2 Dy1 110.08(19) . . . . ?
C19 P3 C4 P5 -169.12(17) . . . . ?
C19 P3 C25 C26 139.8(3) . . . . ?
C19 P3 C25 C30 -45.4(3) . . . . ?
C19 C20 C21 C22 1.0(6) . . . . ?
C20 C19 C24 C23 -0.4(5) . . . . ?
C20 C21 C22 C23 -0.8(6) . . . . ?
C21 C22 C23 C24 0.0(6) . . . . ?
C22 C23 C24 C19 0.6(5) . . . . ?
C24 C19 C20 C21 -0.4(5) . . . . ?
C25 P3 O2 Dy1 -127.96(18) . . . . ?
C25 P3 C4 P5 74.3(2) . . . . ?
C25 P3 C19 C20 86.2(3) . . . . ?
C25 P3 C19 C24 -92.1(3) . . . . ?
C25 C26 C27 C28 -1.5(5) . . . . ?
C26 C25 C30 C29 0.1(5) . . . . ?
C26 C27 C28 C29 1.9(6) . . . . ?
C27 C28 C29 C30 -1.2(6) . . . . ?
C28 C29 C30 C25 0.2(5) . . . . ?
C30 C25 C26 C27 0.5(5) . . . . ?
C33 P32 O31 Dy1 -137.15(19) . . . . ?
C33 P32 C39 C40 59.0(3) . . . . ?
C33 P32 C39 C44 -122.4(3) . . . . ?
C33 P32 C45 P46 176.88(17) . . . . ?
C33 C34 C35 C36 -0.8(6) . . . . ?
C34 C33 C38 C37 1.3(5) . . . . ?
C34 C35 C36 C37 1.7(6) . . . . ?
C35 C36 C37 C38 -1.1(6) . . . . ?
C36 C37 C38 C33 -0.4(6) . . . . ?
C38 C33 C34 C35 -0.7(5) . . . . ?
C39 P32 O31 Dy1 100.4(2) . . . . ?
C39 P32 C33 C34 84.9(3) . . . . ?
C39 P32 C33 C38 -95.8(3) . . . . ?
C39 P32 C45 P46 -65.2(2) . . . . ?
C39 C40 C41 C42 0.8(5) . . . . ?
C40 C39 C44 C43 -0.6(5) . . . . ?
C40 C41 C42 C43 -0.8(6) . . . . ?
C41 C42 C43 C44 0.1(5) . . . . ?
C42 C43 C44 C39 0.6(5) . . . . ?
C44 C39 C40 C41 -0.1(5) . . . . ?
C45 P32 O31 Dy1 -19.0(2) . . . . ?
C45 P32 C33 C34 -158.8(3) . . . . ?
C45 P32 C33 C38 20.5(3) . . . . ?
C45 P32 C39 C40 -56.6(3) . . . . ?
C45 P32 C39 C44 121.9(3) . . . . ?
C45 P46 O47 Dy1 -11.0(2) . . . . ?
C45 P46 C48 C49 -134.4(3) . . . . ?
C45 P46 C48 C53 48.3(3) . . . . ?
C45 P46 C54 C55 134.7(3) . . . . ?
C45 P46 C54 C59 -48.1(3) . . . . ?
C48 P46 O47 Dy1 -133.08(19) . . . . ?
C48 P46 C45 P32 80.5(2) . . . . ?
C48 P46 C54 C55 -108.1(3) . . . . ?
C48 P46 C54 C59 69.0(3) . . . . ?
C48 C49 C50 C51 -0.1(6) . . . . ?
C49 C48 C53 C52 -0.5(5) . . . . ?
C49 C50 C51 C52 -0.2(6) . . . . ?
C50 C51 C52 C53 0.2(6) . . . . ?
C51 C52 C53 C48 0.2(6) . . . . ?
C53 C48 C49 C50 0.5(5) . . . . ?
C54 P46 O47 Dy1 106.1(2) . . . . ?
C54 P46 C45 P32 -162.82(17) . . . . ?
C54 P46 C48 C49 110.6(3) . . . . ?
C54 P46 C48 C53 -66.6(3) . . . . ?
C54 C55 C56 C57 0.5(5) . . . . ?
C55 C54 C59 C58 0.1(5) . . . . ?
C55 C56 C57 C58 -0.3(5) . . . . ?
C56 C57 C58 C59 0.0(6) . . . . ?
C57 C58 C59 C54 0.1(6) . . . . ?
C59 C54 C55 C56 -0.4(5) . . . . ?

loop_
_smtbx_masks_void_nr
_smtbx_masks_void_average_x
_smtbx_masks_void_average_y
_smtbx_masks_void_average_z
_smtbx_masks_void_volume
_smtbx_masks_void_count_electrons
_smtbx_masks_void_content
1 0.000 0.000 0.000 290.2 79.9 '2 C4H8O'
2 0.000 0.000 0.500 22.9 0.0 ?
3 0.000 0.500 0.500 290.2 79.9 '2 C4H8O'
4 0.000 0.500 0.000 22.9 0.0 ?
5 0.089 0.741 0.162 15.2 0.5 ?
6 0.089 0.759 0.662 15.2 0.0 ?
7 0.500 0.500 0.000 290.2 79.9 '2 C4H8O'
8 0.500 0.000 0.500 290.2 79.9 '2 C4H8O'
9 0.411 0.259 0.662 15.2 0.5 ?
10 0.411 0.241 0.162 15.2 0.0 ?
11 0.500 0.000 0.000 22.9 0.0 ?
12 0.500 0.500 0.500 22.9 0.0 ?
13 0.589 0.741 0.338 15.2 0.0 ?
14 0.589 0.759 0.838 15.2 0.4 ?
15 0.911 0.259 0.838 15.2 0.0 ?
16 0.911 0.241 0.338 15.2 1.0 ?
